data_7150615
loop_
_publ_author_name
'Jarowski, Peter D.'
'Wu, Yi-Lin'
'Boudon, Corinne'
'Gisselbrecht, Jean-Paul'
'Gross, Maurice'
'Schweizer, W. Bernd'
'Diederich, Fran\,cois'

_publ_section_title
;
 New donor--acceptor chromophores by formal [2+2] cycloaddition of
 donor-substituted alkynes to dicyanovinyl derivatives
;
_journal_issue 7
_journal_name_full 'Organic &amp; Biomolecular Chemistry'
_journal_page_first 1312
_journal_page_last 1322
_journal_paper_doi 10.1039/b821230a
_journal_volume 7
_journal_year 2009
_chemical_compound_source 'LOC ETH Zurich'
_chemical_formula_moiety 'C20 H23 N3 '
_chemical_formula_sum 'C20 H23 N3'
_chemical_formula_weight 305.425
_chemical_name_common
;(E)-2-(3-cyclohexyl-1-(4-
(dimethylamino)phenyl)allylidene)malononitrile
;
_chemical_name_systematic
;
(E)-2-(3-cyclohexyl-1-(4-(dimethylamino)phenyl)allylidene)malononitrile
;
_space_group_IT_number 14
_symmetry_cell_setting monoclinic
_symmetry_space_group_name_Hall '-P 2ybc'
_symmetry_space_group_name_H-M 'P 1 21/c 1'
_atom_sites_solution_primary direct
_atom_sites_solution_secondary difmap
_cell_angle_alpha 90.00
_cell_angle_beta 111.406(2)
_cell_angle_gamma 90.00
_cell_formula_units_Z 4
_cell_length_a 10.0678(3)
_cell_length_b 15.9325(5)
_cell_length_c 11.7652(4)
_cell_measurement_reflns_used 7006
_cell_measurement_temperature 173
_cell_measurement_theta_max 25.350
_cell_measurement_theta_min 2.425
_cell_volume 1757.02(10)
_computing_cell_refinement 'HKL Scalepack (Otwinowski & Minor 1997)'
_computing_data_collection KappaCCD
_computing_data_reduction 'Denzo and Scalepak (Otwinowski & Minor, 1997)'
_computing_structure_refinement 'SHELXL-97 (Sheldrick, 1997)'
_computing_structure_solution 'SIR97(Altomare et al., J. Appl. Cryst.,1999)'
_diffrn_measured_fraction_theta_full 0.990
_diffrn_measured_fraction_theta_max 0.990
_diffrn_measurement_device KappaCCD
_diffrn_measurement_method CCD
_diffrn_orient_matrix_type X=UH
_diffrn_orient_matrix_UB_11 0.09765
_diffrn_orient_matrix_UB_12 0.01830
_diffrn_orient_matrix_UB_13 0.03887
_diffrn_orient_matrix_UB_21 -0.02528
_diffrn_orient_matrix_UB_22 0.02457
_diffrn_orient_matrix_UB_23 0.05193
_diffrn_orient_matrix_UB_31 0.03044
_diffrn_orient_matrix_UB_32 -0.07113
_diffrn_orient_matrix_UB_33 0.04846
_diffrn_radiation_source 'fine-focus sealed tube'
_diffrn_radiation_type ' MoK\a'
_diffrn_radiation_wavelength_id all
_diffrn_reflns_av_R_equivalents 0.042
_diffrn_reflns_limit_h_max 12
_diffrn_reflns_limit_h_min -12
_diffrn_reflns_limit_k_max 19
_diffrn_reflns_limit_k_min -15
_diffrn_reflns_limit_l_max 14
_diffrn_reflns_limit_l_min -14
_diffrn_reflns_number 5645
_diffrn_reflns_theta_full 25.37
_diffrn_reflns_theta_max 25.37
_diffrn_reflns_theta_min 3.34
_exptl_absorpt_coefficient_mu 0.069
_exptl_absorpt_correction_type none
_exptl_crystal_colour amber
_exptl_crystal_density_diffrn 1.155
_exptl_crystal_density_method 'not measured'
_exptl_crystal_description plate
_exptl_crystal_F_000 656.0
_exptl_crystal_size_max .2
_exptl_crystal_size_mid .12
_exptl_crystal_size_min .05
_refine_diff_density_max 0.178
_refine_diff_density_min -0.169
_refine_diff_density_rms 0.034
_refine_ls_extinction_method none
_refine_ls_goodness_of_fit_ref 1.035
_refine_ls_hydrogen_treatment refall
_refine_ls_matrix_type full
_refine_ls_number_parameters 300
_refine_ls_number_reflns 3185
_refine_ls_number_restraints 0
_refine_ls_restrained_S_all 1.035
_refine_ls_R_factor_all 0.0593
_refine_ls_R_factor_gt 0.0450
_refine_ls_shift/su_max 0.069
_refine_ls_shift/su_mean 0.003
_refine_ls_structure_factor_coef Fsqd
_refine_ls_weighting_details 'calc w=1/[\s^2^(Fo^2^)+ (0.1000P)^2^+0.0000P] where P=(Fo^2^+2Fc^2^)/3'
_refine_ls_weighting_scheme calc
_refine_ls_wR_factor_gt 0.1319
_refine_ls_wR_factor_ref 0.1459
_reflns_number_gt 2515
_reflns_number_total 3185
_reflns_threshold_expression >2sigma(I)
_cod_data_source_file b821230a.txt
_cod_data_source_block 10
_cod_depositor_comments
;
The following automatic conversions were performed:
'_symmetry_cell_setting' value 'Monoclinic' changed to 'monoclinic'
according to '/home/saulius/struct/CIF-dictionaries/cif_core.dic'
dictionary named 'cif_core.dic' version 2.4.1 from 2010-06-29.

Automatic conversion script
Id: cif_fix_enum 1527 2010-12-29 10:47:43Z saulius 
;
_cod_original_cell_volume 1757.01(10)
_cod_original_sg_symbol_H-M 'P 21/c '
_cod_original_formula_sum 'C20 H23 N3 '
_cod_database_code 7150615

loop_
_symmetry_equiv_pos_as_xyz
+X,+Y,+Z
-X,-Y,-Z
'-X,+Y+ 1/2,-Z+ 1/2'
'+X,-Y+ 1/2,+Z+ 1/2'

loop_
_atom_site_label
_atom_site_type_symbol
_atom_site_fract_x
_atom_site_fract_y
_atom_site_fract_z
_atom_site_U_iso_or_equiv
_atom_site_adp_type
_atom_site_occupancy
_atom_site_symmetry_multiplicity
_atom_site_calc_flag
_atom_site_refinement_flags
_atom_site_disorder_assembly
_atom_site_disorder_group
N12 N 0.76075(16) 0.12204(12) 0.44830(13) 0.0527(4) Uani 1 1 d . . .
N14 N 0.91073(16) 0.09339(10) 0.84220(14) 0.0520(4) Uani 1 1 d . . .
N21 N 0.39565(14) 0.10996(8) 1.04581(11) 0.0357(3) Uani 1 1 d . . .
C1 C 0.55399(15) 0.11085(8) 0.63029(13) 0.0303(3) Uani 1 1 d . . .
C2 C 0.44304(16) 0.10909(9) 0.50778(13) 0.0320(3) Uani 1 1 d . . .
C3 C 0.31134(16) 0.13892(10) 0.47947(13) 0.0339(4) Uani 1 1 d . . .
C4 C 0.20068(15) 0.14086(10) 0.35344(13) 0.0339(4) Uani 1 1 d . . .
C5 C 0.18028(18) 0.23100(11) 0.30350(16) 0.0437(4) Uani 1 1 d . . .
C6 C 0.0675(2) 0.23482(13) 0.17475(18) 0.0573(5) Uani 1 1 d . . .
C7 C -0.0730(2) 0.19772(13) 0.1697(2) 0.0608(6) Uani 1 1 d . . .
C8 C -0.0540(2) 0.10906(12) 0.2216(2) 0.0568(5) Uani 1 1 d . . .
C9 C 0.05819(18) 0.10514(11) 0.34988(17) 0.0450(4) Uani 1 1 d . . .
C10 C 0.69461(16) 0.11051(9) 0.64012(13) 0.0331(3) Uani 1 1 d . . .
C11 C 0.73196(15) 0.11656(10) 0.53390(14) 0.0375(4) Uani 1 1 d . . .
C13 C 0.81344(16) 0.10115(9) 0.75387(14) 0.0369(4) Uani 1 1 d . . .
C15 C 0.51344(15) 0.11226(8) 0.73734(12) 0.0304(3) Uani 1 1 d . . .
C16 C 0.58609(15) 0.16150(9) 0.84115(12) 0.0307(3) Uani 1 1 d . . .
C17 C 0.54793(15) 0.16153(9) 0.94174(13) 0.0315(3) Uani 1 1 d . . .
C18 C 0.43484(15) 0.11108(8) 0.94688(12) 0.0302(3) Uani 1 1 d . . .
C19 C 0.36126(16) 0.06200(9) 0.84256(13) 0.0328(3) Uani 1 1 d . . .
C20 C 0.39864(16) 0.06391(9) 0.74148(13) 0.0332(3) Uani 1 1 d . . .
C22 C 0.4788(2) 0.15450(12) 1.15649(15) 0.0432(4) Uani 1 1 d . . .
C23 C 0.28016(19) 0.05604(11) 1.04807(16) 0.0409(4) Uani 1 1 d . . .
H2 H 0.4705(17) 0.0863(11) 0.4446(15) 0.033(4) Uiso 1 1 d . . .
H3 H 0.2853(17) 0.1637(10) 0.5448(15) 0.032(4) Uiso 1 1 d . . .
H4 H 0.2391(18) 0.1071(11) 0.3027(15) 0.035(4) Uiso 1 1 d . . .
H19 H 0.2801(19) 0.0285(11) 0.8426(14) 0.036(4) Uiso 1 1 d . . .
H16 H 0.6624(18) 0.1977(11) 0.8428(14) 0.034(4) Uiso 1 1 d . . .
H17 H 0.5959(18) 0.1982(12) 1.0091(15) 0.037(4) Uiso 1 1 d . . .
H5A H 0.270(2) 0.2545(12) 0.3038(17) 0.046(5) Uiso 1 1 d . . .
H9A H 0.0215(19) 0.1438(12) 0.4055(16) 0.045(5) Uiso 1 1 d . . .
H20 H 0.3473(18) 0.0286(12) 0.6743(16) 0.040(4) Uiso 1 1 d . . .
H9B H 0.074(2) 0.0471(13) 0.3800(16) 0.046(5) Uiso 1 1 d . . .
H8A H -0.027(2) 0.0713(14) 0.1659(18) 0.051(5) Uiso 1 1 d . . .
H6A H 0.104(3) 0.1983(17) 0.113(2) 0.076(7) Uiso 1 1 d . . .
H23A H 0.191(2) 0.0713(14) 0.9812(19) 0.056(5) Uiso 1 1 d . . .
H8B H -0.143(3) 0.0868(15) 0.225(2) 0.065(6) Uiso 1 1 d . . .
H23B H 0.269(3) 0.0604(17) 1.129(2) 0.078(7) Uiso 1 1 d . . .
H23C H 0.299(2) -0.0033(15) 1.0367(18) 0.056(5) Uiso 1 1 d . . .
H5B H 0.146(2) 0.2656(13) 0.3619(17) 0.050(5) Uiso 1 1 d . . .
H22 H 0.439(3) 0.1457(17) 1.219(2) 0.084(8) Uiso 1 1 d . . .
H7 H -0.115(3) 0.2319(17) 0.218(2) 0.074(7) Uiso 1 1 d . . .
H6B H 0.054(2) 0.2941(15) 0.1471(18) 0.057(5) Uiso 1 1 d . . .
H7B H -0.146(3) 0.1976(18) 0.083(2) 0.088(8) Uiso 1 1 d . . .
H22B H 0.575(3) 0.1365(17) 1.191(2) 0.077(7) Uiso 1 1 d . . .
H22C H 0.476(3) 0.2155(18) 1.142(2) 0.077(7) Uiso 1 1 d . . .

loop_
_atom_site_aniso_label
_atom_site_aniso_U_11
_atom_site_aniso_U_22
_atom_site_aniso_U_33
_atom_site_aniso_U_23
_atom_site_aniso_U_13
_atom_site_aniso_U_12
N12 0.0425(8) 0.0747(11) 0.0431(8) -0.0083(7) 0.0182(7) -0.0083(7)
N14 0.0383(8) 0.0611(10) 0.0476(8) 0.0062(7) 0.0050(7) 0.0065(7)
N21 0.0395(7) 0.0385(7) 0.0289(6) -0.0023(5) 0.0121(5) -0.0031(5)
C1 0.0329(8) 0.0253(7) 0.0302(7) 0.0003(5) 0.0085(6) 0.0005(5)
C2 0.0330(8) 0.0337(8) 0.0290(7) -0.0011(6) 0.0109(6) -0.0022(6)
C3 0.0341(8) 0.0367(8) 0.0305(7) -0.0019(6) 0.0114(6) -0.0014(6)
C4 0.0290(7) 0.0369(8) 0.0337(8) -0.0047(6) 0.0089(6) 0.0005(6)
C5 0.0360(8) 0.0419(9) 0.0446(9) 0.0001(7) 0.0044(7) -0.0068(7)
C6 0.0494(10) 0.0522(11) 0.0511(11) 0.0097(9) -0.0045(9) 0.0036(9)
C7 0.0372(9) 0.0524(11) 0.0696(12) -0.0075(9) -0.0080(9) 0.0060(8)
C8 0.0316(9) 0.0467(11) 0.0772(14) -0.0154(9) 0.0023(9) -0.0061(8)
C9 0.0355(9) 0.0394(9) 0.0595(11) -0.0047(8) 0.0166(8) -0.0057(7)
C10 0.0306(7) 0.0331(8) 0.0331(7) 0.0000(6) 0.0086(6) -0.0009(6)
C11 0.0301(8) 0.0420(9) 0.0381(8) -0.0038(6) 0.0096(6) -0.0024(6)
C13 0.0321(8) 0.0373(8) 0.0393(8) 0.0023(6) 0.0109(7) 0.0019(6)
C15 0.0300(7) 0.0289(7) 0.0285(7) 0.0026(5) 0.0063(6) 0.0007(5)
C16 0.0283(7) 0.0280(7) 0.0312(7) 0.0023(5) 0.0055(6) -0.0003(6)
C17 0.0316(7) 0.0291(7) 0.0285(7) -0.0029(5) 0.0045(6) -0.0004(6)
C18 0.0321(7) 0.0274(7) 0.0289(7) 0.0034(5) 0.0084(6) 0.0043(5)
C19 0.0350(7) 0.0294(7) 0.0328(7) 0.0006(5) 0.0108(6) -0.0056(6)
C20 0.0349(7) 0.0313(7) 0.0291(7) -0.0022(6) 0.0065(6) -0.0044(6)
C22 0.0517(11) 0.0460(10) 0.0303(8) -0.0054(7) 0.0132(7) -0.0054(8)
C23 0.0437(9) 0.0423(10) 0.0402(9) 0.0000(7) 0.0197(7) -0.0041(7)

loop_
_atom_type_symbol
_atom_type_description
_atom_type_scat_dispersion_real
_atom_type_scat_dispersion_imag
_atom_type_scat_source
C C 0.0033 0.0016 'International Tables Vol C Tables 4.2.6.8 and 6.1.1.4'
H H 0.0000 0.0000 'International Tables Vol C Tables 4.2.6.8 and 6.1.1.4'
N N 0.0061 0.0033 'International Tables Vol C Tables 4.2.6.8 and 6.1.1.4'

loop_
_diffrn_radiation_wavelength
0.71073

loop_
_geom_angle_atom_site_label_1
_geom_angle_atom_site_label_2
_geom_angle_atom_site_label_3
_geom_angle
_geom_angle_site_symmetry_1
_geom_angle_site_symmetry_3
_geom_angle_publ_flag
C18 N21 C23 120.51(12) . . ?
C18 N21 C22 120.64(13) . . ?
C23 N21 C22 118.43(13) . . ?
C10 C1 C15 122.03(13) . . ?
C10 C1 C2 118.24(14) . . ?
C15 C1 C2 119.73(13) . . ?
C3 C2 C1 124.81(14) . . ?
C2 C3 C4 124.68(14) . . ?
C3 C4 C9 111.80(13) . . ?
C3 C4 C5 110.23(12) . . ?
C9 C4 C5 110.12(13) . . ?
C6 C5 C4 111.33(14) . . ?
C7 C6 C5 111.67(18) . . ?
C6 C7 C8 111.57(16) . . ?
C9 C8 C7 112.02(14) . . ?
C8 C9 C4 111.16(16) . . ?
C1 C10 C11 121.00(13) . . ?
C1 C10 C13 123.91(14) . . ?
C11 C10 C13 115.06(13) . . ?
N12 C11 C10 179.26(18) . . ?
N14 C13 C10 177.79(18) . . ?
C20 C15 C16 116.63(13) . . ?
C20 C15 C1 120.96(12) . . ?
C16 C15 C1 122.41(13) . . ?
C17 C16 C15 121.82(13) . . ?
C16 C17 C18 121.39(13) . . ?
N21 C18 C17 122.32(13) . . ?
N21 C18 C19 120.79(13) . . ?
C17 C18 C19 116.88(13) . . ?
C20 C19 C18 121.12(14) . . ?
C19 C20 C15 122.12(13) . . ?
C3 C2 H2 119.1(10) . . ?
C1 C2 H2 116.1(10) . . ?
C2 C3 H3 118.3(9) . . ?
C4 C3 H3 116.9(9) . . ?
C3 C4 H4 106.0(10) . . ?
C9 C4 H4 110.7(10) . . ?
C5 C4 H4 107.8(10) . . ?
C6 C5 H5A 109.9(11) . . ?
C4 C5 H5A 111.2(11) . . ?
C6 C5 H5B 109.2(10) . . ?
C4 C5 H5B 105.9(11) . . ?
H5A C5 H5B 109.2(16) . . ?
C7 C6 H6A 107.6(13) . . ?
C5 C6 H6A 109.1(12) . . ?
C7 C6 H6B 110.1(12) . . ?
C5 C6 H6B 109.1(12) . . ?
H6A C6 H6B 109.2(19) . . ?
C6 C7 H7 110.6(15) . . ?
C8 C7 H7 107.4(15) . . ?
C6 C7 H7B 111.6(15) . . ?
C8 C7 H7B 109.8(16) . . ?
H7 C7 H7B 106(2) . . ?
C9 C8 H8A 110.4(11) . . ?
C7 C8 H8A 108.8(12) . . ?
C9 C8 H8B 107.7(13) . . ?
C7 C8 H8B 111.7(14) . . ?
H8A C8 H8B 106.2(18) . . ?
C8 C9 H9A 106.8(10) . . ?
C4 C9 H9A 107.6(10) . . ?
C8 C9 H9B 111.0(11) . . ?
C4 C9 H9B 108.5(11) . . ?
H9A C9 H9B 111.7(15) . . ?
C17 C16 H16 117.3(10) . . ?
C15 C16 H16 120.8(10) . . ?
C16 C17 H17 119.8(10) . . ?
C18 C17 H17 118.7(10) . . ?
C20 C19 H19 120.4(9) . . ?
C18 C19 H19 118.4(9) . . ?
C19 C20 H20 117.9(11) . . ?
C15 C20 H20 119.9(11) . . ?
N21 C22 H22 110.3(16) . . ?
N21 C22 H22B 113.6(16) . . ?
H22 C22 H22B 106(2) . . ?
N21 C22 H22C 110.8(14) . . ?
H22 C22 H22C 107(2) . . ?
H22B C22 H22C 109(2) . . ?
N21 C23 H23A 109.8(13) . . ?
N21 C23 H23B 110.2(15) . . ?
H23A C23 H23B 111.0(19) . . ?
N21 C23 H23C 111.8(13) . . ?
H23A C23 H23C 107.1(18) . . ?
H23B C23 H23C 106.9(19) . . ?

loop_
_geom_bond_atom_site_label_1
_geom_bond_atom_site_label_2
_geom_bond_distance
_geom_bond_site_symmetry_2
_geom_bond_publ_flag
N12 C11 1.148(2) . ?
N14 C13 1.145(2) . ?
N21 C18 1.3586(19) . ?
N21 C23 1.454(2) . ?
N21 C22 1.451(2) . ?
C1 C10 1.378(2) . ?
C1 C15 1.459(2) . ?
C1 C2 1.4666(19) . ?
C2 C3 1.331(2) . ?
C3 C4 1.495(2) . ?
C4 C9 1.530(2) . ?
C4 C5 1.537(2) . ?
C5 C6 1.527(2) . ?
C6 C7 1.514(3) . ?
C7 C8 1.523(3) . ?
C8 C9 1.521(3) . ?
C10 C11 1.434(2) . ?
C10 C13 1.441(2) . ?
C15 C20 1.404(2) . ?
C15 C16 1.4107(19) . ?
C16 C17 1.371(2) . ?
C17 C18 1.413(2) . ?
C18 C19 1.415(2) . ?
C19 C20 1.372(2) . ?
C2 H2 0.953(17) . ?
C3 H3 0.981(17) . ?
C4 H4 0.982(18) . ?
C5 H5A 0.98(2) . ?
C5 H5B 1.03(2) . ?
C6 H6A 1.09(3) . ?
C6 H6B 0.99(2) . ?
C7 H7 0.99(3) . ?
C7 H7B 1.02(3) . ?
C8 H8A 0.99(2) . ?
C8 H8B 0.98(3) . ?
C9 H9A 1.06(2) . ?
C9 H9B 0.98(2) . ?
C16 H16 0.955(18) . ?
C17 H17 0.961(18) . ?
C19 H19 0.977(18) . ?
C20 H20 0.954(18) . ?
C22 H22 0.96(3) . ?
C22 H22B 0.95(3) . ?
C22 H22C 0.99(3) . ?
C23 H23A 0.98(2) . ?
C23 H23B 1.00(3) . ?
C23 H23C 0.98(2) . ?

loop_
_geom_torsion_atom_site_label_1
_geom_torsion_atom_site_label_2
_geom_torsion_atom_site_label_3
_geom_torsion_atom_site_label_4
_geom_torsion
_geom_torsion_site_symmetry_1
_geom_torsion_site_symmetry_2
_geom_torsion_site_symmetry_3
_geom_torsion_site_symmetry_4
_geom_torsion_publ_flag
C10 C1 C2 C3 -154.22(15) . . . . ?
C15 C1 C2 C3 26.2(2) . . . . ?
C1 C2 C3 C4 176.85(14) . . . . ?
C2 C3 C4 C9 131.03(16) . . . . ?
C2 C3 C4 C5 -106.14(18) . . . . ?
C3 C4 C5 C6 -179.90(15) . . . . ?
C9 C4 C5 C6 -56.1(2) . . . . ?
C4 C5 C6 C7 55.4(2) . . . . ?
C5 C6 C7 C8 -53.9(3) . . . . ?
C6 C7 C8 C9 54.1(3) . . . . ?
C7 C8 C9 C4 -55.5(2) . . . . ?
C3 C4 C9 C8 178.93(14) . . . . ?
C5 C4 C9 C8 56.04(18) . . . . ?
C15 C1 C10 C11 -174.46(13) . . . . ?
C2 C1 C10 C11 6.0(2) . . . . ?
C15 C1 C10 C13 7.9(2) . . . . ?
C2 C1 C10 C13 -171.63(14) . . . . ?
C1 C10 C11 N12 40(15) . . . . ?
C13 C10 C11 N12 -142(15) . . . . ?
C1 C10 C13 N14 170(4) . . . . ?
C11 C10 C13 N14 -8(4) . . . . ?
C10 C1 C15 C20 -139.83(15) . . . . ?
C2 C1 C15 C20 39.71(19) . . . . ?
C10 C1 C15 C16 40.2(2) . . . . ?
C2 C1 C15 C16 -140.29(14) . . . . ?
C20 C15 C16 C17 0.8(2) . . . . ?
C1 C15 C16 C17 -179.24(12) . . . . ?
C15 C16 C17 C18 0.9(2) . . . . ?
C23 N21 C18 C17 -178.97(14) . . . . ?
C22 N21 C18 C17 -6.5(2) . . . . ?
C23 N21 C18 C19 2.1(2) . . . . ?
C22 N21 C18 C19 174.57(14) . . . . ?
C16 C17 C18 N21 179.77(13) . . . . ?
C16 C17 C18 C19 -1.2(2) . . . . ?
N21 C18 C19 C20 178.85(13) . . . . ?
C17 C18 C19 C20 -0.1(2) . . . . ?
C18 C19 C20 C15 1.9(2) . . . . ?
C16 C15 C20 C19 -2.2(2) . . . . ?
C1 C15 C20 C19 177.82(13) . . . . ?

loop_
_cod_related_entry_id
_cod_related_entry_database
_cod_related_entry_code
1 ChemSpider 25942929
